data_4117669
loop_
_publ_author_name
'Lani A. Seaman'
'Guang Wu'
'Norman Edelstein'
'Wayne W. Lukens'
'Nicola Magnani'
'Trevor W. Hayton'

_publ_section_title
;
 Probing the 5f Orbital Contribution to the Bonding in a U(V) Ketimide
 Complex
;
_journal_name_full 'Journal of the American Chemical Society'
_journal_page_first 4931
_journal_page_last 4940
_journal_paper_doi 10.1021/ja211875s
_journal_volume 134
_journal_year 2012
_chemical_formula_sum 'C49 H98 Li N5 O U'
_chemical_formula_weight 1018.29
_chemical_name_systematic
; 
 U(IV) tBu Ket 
;
_space_group_IT_number 14
_symmetry_cell_setting monoclinic
_symmetry_space_group_name_Hall '-P 2ybc'
_symmetry_space_group_name_H-M 'P 1 21/c 1'
_atom_sites_solution_hydrogens geom
_atom_sites_solution_primary direct
_atom_sites_solution_secondary difmap
_audit_creation_method SHELXL-97
_cell_angle_alpha 90.00
_cell_angle_beta 92.1840(10)
_cell_angle_gamma 90.00
_cell_formula_units_Z 4
_cell_length_a 13.8905(4)
_cell_length_b 14.6036(4)
_cell_length_c 25.8603(7)
_cell_measurement_temperature 100(2)
_cell_volume 5242.0(3)
_computing_structure_refinement 'SHELXL-97 (Sheldrick, 2008)'
_computing_structure_solution 'SHELXS-97 (Sheldrick, 2008)'
_diffrn_ambient_temperature 100(2)
_diffrn_measured_fraction_theta_full 0.991
_diffrn_measured_fraction_theta_max 0.991
_diffrn_measurement_device_type 'CCD area detector'
_diffrn_measurement_method 'omega scan'
_diffrn_radiation_monochromator graphite
_diffrn_radiation_source 'fine-focus sealed tube'
_diffrn_radiation_type MoK\a
_diffrn_radiation_wavelength 0.71073
_diffrn_reflns_av_R_equivalents 0.0664
_diffrn_reflns_av_sigmaI/netI 0.0579
_diffrn_reflns_limit_h_max 19
_diffrn_reflns_limit_h_min -19
_diffrn_reflns_limit_k_max 18
_diffrn_reflns_limit_k_min -20
_diffrn_reflns_limit_l_max 36
_diffrn_reflns_limit_l_min -36
_diffrn_reflns_number 47640
_diffrn_reflns_theta_full 30.51
_diffrn_reflns_theta_max 30.51
_diffrn_reflns_theta_min 1.47
_exptl_absorpt_coefficient_mu 3.133
_exptl_absorpt_correction_T_max 0.8591
_exptl_absorpt_correction_T_min 0.7447
_exptl_absorpt_correction_type empirical
_exptl_absorpt_process_details sadabs
_exptl_crystal_colour brown
_exptl_crystal_density_diffrn 1.290
_exptl_crystal_description block
_exptl_crystal_F_000 2120
_exptl_crystal_size_max 0.10
_exptl_crystal_size_mid 0.05
_exptl_crystal_size_min 0.05
_refine_diff_density_max 1.473
_refine_diff_density_min -1.369
_refine_diff_density_rms 0.117
_refine_ls_extinction_method none
_refine_ls_goodness_of_fit_ref 0.979
_refine_ls_hydrogen_treatment constr
_refine_ls_matrix_type full
_refine_ls_number_parameters 527
_refine_ls_number_reflns 15852
_refine_ls_number_restraints 6
_refine_ls_restrained_S_all 0.981
_refine_ls_R_factor_all 0.0658
_refine_ls_R_factor_gt 0.0293
_refine_ls_shift/su_max 0.003
_refine_ls_shift/su_mean 0.000
_refine_ls_structure_factor_coef Fsqd
_refine_ls_weighting_details 'calc w=1/[\s^2^(Fo^2^)+(0.0405P)^2^+0.0000P] where P=(Fo^2^+2Fc^2^)/3'
_refine_ls_weighting_scheme calc
_refine_ls_wR_factor_gt 0.0771
_refine_ls_wR_factor_ref 0.0861
_reflns_number_gt 9056
_reflns_number_total 15852
_reflns_threshold_expression >2sigma(I)
_cod_data_source_file ja211875s_si_002_2.cif
_cod_data_source_block complex2
_cod_database_code 4117669

loop_
_symmetry_equiv_pos_as_xyz
'x, y, z'
'-x, y+1/2, -z+1/2'
'-x, -y, -z'
'x, -y-1/2, z-1/2'

loop_
_atom_site_label
_atom_site_type_symbol
_atom_site_fract_x
_atom_site_fract_y
_atom_site_fract_z
_atom_site_U_iso_or_equiv
_atom_site_adp_type
_atom_site_occupancy
_atom_site_symmetry_multiplicity
_atom_site_calc_flag
_atom_site_refinement_flags
U1 U 0.248083(6) 0.249465(13) 0.347368(4) 0.00892(3) Uani 1 1 d .
N2 N 0.11980(18) 0.2472(3) 0.40551(10) 0.0139(5) Uani 1 1 d .
N4 N 0.3848(2) 0.2666(2) 0.39462(13) 0.0205(8) Uani 1 1 d .
N5 N 0.2563(2) 0.2149(2) 0.26261(11) 0.0152(6) Uani 1 1 d .
N3 N 0.2458(2) 0.4019(2) 0.33517(12) 0.0180(6) Uani 1 1 d .
C3 C 0.2465(2) 0.4869(3) 0.33092(14) 0.0133(7) Uani 1 1 d .
C1 C 0.2412(2) 0.0120(3) 0.35528(13) 0.0136(7) Uani 1 1 d .
C5 C 0.2640(2) 0.2018(2) 0.21493(12) 0.0124(6) Uani 1 1 d .
C2 C 0.0342(3) 0.2727(2) 0.41271(15) 0.0151(7) Uani 1 1 d .
C4 C 0.4564(2) 0.2885(3) 0.42339(14) 0.0166(7) Uani 1 1 d .
C39 C 0.4383(3) 0.2425(5) 0.23056(16) 0.0489(17) Uani 1 1 d .
H39A H 0.4482 0.1918 0.2550 0.073 Uiso 1 1 calc R
H39B H 0.4163 0.2967 0.2491 0.073 Uiso 1 1 calc R
H39C H 0.4991 0.2564 0.2142 0.073 Uiso 1 1 calc R
C44 C 0.1132(3) 0.2680(3) 0.17376(19) 0.0360(14) Uani 1 1 d .
H44A H 0.0500 0.2545 0.1575 0.054 Uiso 1 1 calc R
H44B H 0.1487 0.3091 0.1514 0.054 Uiso 1 1 calc R
H44C H 0.1048 0.2975 0.2073 0.054 Uiso 1 1 calc R
C38 C 0.3622(3) 0.2153(3) 0.18891(15) 0.0229(8) Uani 1 1 d .
C42 C 0.1696(3) 0.1792(3) 0.18167(14) 0.0202(8) Uani 1 1 d .
C22 C 0.2365(3) 0.5487(3) 0.37957(14) 0.0158(7) Uani 1 1 d .
C14 C -0.0025(3) 0.2758(3) 0.46972(16) 0.0255(10) Uani 1 1 d .
N1 N 0.2400(2) 0.0941(2) 0.37084(12) 0.0146(6) Uani 1 1 d .
C31 C 0.3451(3) 0.2622(4) 0.49700(17) 0.0379(14) Uani 1 1 d .
H31A H 0.3371 0.2723 0.5340 0.057 Uiso 1 1 calc R
H31B H 0.3337 0.1975 0.4888 0.057 Uiso 1 1 calc R
H31C H 0.2990 0.3002 0.4770 0.057 Uiso 1 1 calc R
O1 O 0.2236(2) 0.0530(2) 0.49669(10) 0.0311(7) Uani 1 1 d .
C34 C 0.5516(3) 0.3165(3) 0.39718(14) 0.0201(8) Uani 1 1 d D
C30 C 0.4479(3) 0.2882(3) 0.48312(15) 0.0235(8) Uani 1 1 d .
C18 C -0.0335(3) 0.3028(3) 0.36638(16) 0.0237(9) Uani 1 1 d .
C19 C -0.1123(3) 0.2293(3) 0.35530(17) 0.0319(12) Uani 1 1 d .
H19A H -0.1508 0.2465 0.3242 0.048 Uiso 1 1 calc R
H19B H -0.1542 0.2253 0.3849 0.048 Uiso 1 1 calc R
H19C H -0.0818 0.1698 0.3498 0.048 Uiso 1 1 calc R
C6 C 0.3378(3) -0.0308(3) 0.33568(15) 0.0229(8) Uani 1 1 d .
C24 C 0.3266(3) 0.6085(3) 0.38985(18) 0.0319(10) Uani 1 1 d .
H24A H 0.3203 0.6419 0.4224 0.048 Uiso 1 1 calc R
H24B H 0.3327 0.6522 0.3614 0.048 Uiso 1 1 calc R
H24C H 0.3839 0.5694 0.3923 0.048 Uiso 1 1 calc R
C41 C 0.3541(3) 0.2962(4) 0.14968(16) 0.0296(10) Uani 1 1 d .
H41A H 0.4164 0.3056 0.1340 0.044 Uiso 1 1 calc R
H41B H 0.3356 0.3520 0.1678 0.044 Uiso 1 1 calc R
H41C H 0.3052 0.2818 0.1226 0.044 Uiso 1 1 calc R
C10 C 0.1471(3) -0.0475(3) 0.35529(15) 0.0220(8) Uani 1 1 d .
C26 C 0.2572(3) 0.5300(3) 0.27565(14) 0.0196(8) Uani 1 1 d D
C13 C 0.1460(4) -0.1093(4) 0.40161(19) 0.0383(12) Uani 1 1 d .
H13A H 0.1568 -0.0729 0.4332 0.057 Uiso 1 1 calc R
H13B H 0.1970 -0.1552 0.3993 0.057 Uiso 1 1 calc R
H13C H 0.0833 -0.1400 0.4026 0.057 Uiso 1 1 calc R
C8 C 0.3369(4) -0.0367(4) 0.27632(18) 0.0443(14) Uani 1 1 d .
H8A H 0.4019 -0.0509 0.2652 0.067 Uiso 1 1 calc R
H8B H 0.3160 0.0220 0.2615 0.067 Uiso 1 1 calc R
H8C H 0.2924 -0.0851 0.2645 0.067 Uiso 1 1 calc R
C43 C 0.1813(4) 0.1328(4) 0.12827(15) 0.0354(12) Uani 1 1 d .
H43A H 0.1176 0.1177 0.1130 0.053 Uiso 1 1 calc R
H43B H 0.2193 0.0767 0.1328 0.053 Uiso 1 1 calc R
H43C H 0.2144 0.1748 0.1053 0.053 Uiso 1 1 calc R
C23 C 0.1480(3) 0.6094(4) 0.3747(2) 0.0401(13) Uani 1 1 d .
H23A H 0.0906 0.5712 0.3689 0.060 Uiso 1 1 calc R
H23B H 0.1544 0.6513 0.3454 0.060 Uiso 1 1 calc R
H23C H 0.1420 0.6448 0.4066 0.060 Uiso 1 1 calc R
C9 C 0.3610(4) -0.1254(4) 0.35889(19) 0.0429(14) Uani 1 1 d .
H9A H 0.3083 -0.1678 0.3500 0.064 Uiso 1 1 calc R
H9B H 0.3685 -0.1203 0.3966 0.064 Uiso 1 1 calc R
H9C H 0.4209 -0.1485 0.3449 0.064 Uiso 1 1 calc R
C25 C 0.2276(5) 0.4878(4) 0.42602(16) 0.0494(16) Uani 1 1 d .
H25A H 0.2854 0.4496 0.4302 0.074 Uiso 1 1 calc R
H25B H 0.1708 0.4485 0.4211 0.074 Uiso 1 1 calc R
H25C H 0.2208 0.5255 0.4570 0.074 Uiso 1 1 calc R
C32 C 0.4656(4) 0.3840(4) 0.50686(18) 0.0402(13) Uani 1 1 d .
H32A H 0.4308 0.4300 0.4859 0.060 Uiso 1 1 calc R
H32B H 0.5347 0.3976 0.5076 0.060 Uiso 1 1 calc R
H32C H 0.4425 0.3851 0.5422 0.060 Uiso 1 1 calc R
Li1 Li 0.1799(6) 0.1334(6) 0.4377(3) 0.0271(16) Uani 1 1 d .
C17 C 0.0581(4) 0.2102(4) 0.50475(17) 0.0366(12) Uani 1 1 d .
C20 C -0.0819(3) 0.3949(4) 0.3741(2) 0.0445(14) Uani 1 1 d .
H20A H -0.0327 0.4430 0.3770 0.067 Uiso 1 1 calc R
H20B H -0.1183 0.3933 0.4057 0.067 Uiso 1 1 calc R
H20C H -0.1258 0.4079 0.3444 0.067 Uiso 1 1 calc R
C11 C 0.0602(3) 0.0148(4) 0.3557(2) 0.0416(13) Uani 1 1 d .
H11A H 0.0013 -0.0220 0.3528 0.062 Uiso 1 1 calc R
H11B H 0.0619 0.0573 0.3264 0.062 Uiso 1 1 calc R
H11C H 0.0612 0.0496 0.3881 0.062 Uiso 1 1 calc R
C45 C 0.1089(3) 0.1134(4) 0.21318(17) 0.0387(13) Uani 1 1 d .
H45A H 0.0964 0.1410 0.2468 0.058 Uiso 1 1 calc R
H45B H 0.1439 0.0557 0.2185 0.058 Uiso 1 1 calc R
H45C H 0.0476 0.1014 0.1944 0.058 Uiso 1 1 calc R
C21 C 0.0255(3) 0.3081(5) 0.31749(18) 0.0469(16) Uani 1 1 d .
H21A H -0.0153 0.3311 0.2886 0.070 Uiso 1 1 calc R
H21B H 0.0494 0.2470 0.3091 0.070 Uiso 1 1 calc R
H21C H 0.0802 0.3497 0.3236 0.070 Uiso 1 1 calc R
C7 C 0.4220(3) 0.0333(4) 0.3512(2) 0.0449(14) Uani 1 1 d .
H7A H 0.4827 0.0059 0.3409 0.067 Uiso 1 1 calc R
H7B H 0.4240 0.0424 0.3888 0.067 Uiso 1 1 calc R
H7C H 0.4129 0.0925 0.3339 0.067 Uiso 1 1 calc R
C46 C 0.1901(4) 0.0423(4) 0.54878(17) 0.0472(14) Uani 1 1 d .
H46A H 0.1267 0.0112 0.5479 0.057 Uiso 1 1 calc R
H46B H 0.1829 0.1029 0.5653 0.057 Uiso 1 1 calc R
C12 C 0.1289(4) -0.1063(4) 0.30750(18) 0.0489(16) Uani 1 1 d .
H12A H 0.1800 -0.1522 0.3054 0.073 Uiso 1 1 calc R
H12B H 0.1284 -0.0675 0.2766 0.073 Uiso 1 1 calc R
H12C H 0.0665 -0.1371 0.3097 0.073 Uiso 1 1 calc R
C15 C 0.0192(4) 0.3728(4) 0.4929(2) 0.0477(15) Uani 1 1 d .
H15A H -0.0175 0.4190 0.4730 0.072 Uiso 1 1 calc R
H15B H 0.0882 0.3858 0.4913 0.072 Uiso 1 1 calc R
H15C H 0.0005 0.3743 0.5291 0.072 Uiso 1 1 calc R
C48 C 0.3552(4) 0.0053(4) 0.55014(18) 0.0473(15) Uani 1 1 d .
H48A H 0.3843 0.0645 0.5610 0.057 Uiso 1 1 calc R
H48B H 0.4033 -0.0441 0.5555 0.057 Uiso 1 1 calc R
C47 C 0.2636(4) -0.0144(5) 0.5790(2) 0.0585(19) Uani 1 1 d .
H47A H 0.2470 -0.0803 0.5778 0.070 Uiso 1 1 calc R
H47B H 0.2699 0.0058 0.6155 0.070 Uiso 1 1 calc R
C49 C 0.3174(4) 0.0086(4) 0.49445(18) 0.0435(14) Uani 1 1 d .
H49A H 0.3611 0.0444 0.4729 0.052 Uiso 1 1 calc R
H49B H 0.3108 -0.0539 0.4799 0.052 Uiso 1 1 calc R
C16 C -0.1086(3) 0.2536(5) 0.47723(18) 0.0414(11) Uani 1 1 d .
H16A H -0.1225 0.1915 0.4647 0.062 Uiso 1 1 calc R
H16B H -0.1491 0.2975 0.4577 0.062 Uiso 1 1 calc R
H16C H -0.1222 0.2576 0.5141 0.062 Uiso 1 1 calc R
C33 C 0.5177(4) 0.2187(4) 0.5092(2) 0.0516(17) Uani 1 1 d .
H33A H 0.5069 0.2166 0.5464 0.077 Uiso 1 1 calc R
H33B H 0.5843 0.2375 0.5037 0.077 Uiso 1 1 calc R
H33C H 0.5064 0.1579 0.4942 0.077 Uiso 1 1 calc R
C40 C 0.4000(4) 0.1285(4) 0.16229(17) 0.0445(15) Uani 1 1 d .
H40A H 0.4679 0.1371 0.1545 0.067 Uiso 1 1 calc R
H40B H 0.3623 0.1175 0.1301 0.067 Uiso 1 1 calc R
H40C H 0.3939 0.0758 0.1854 0.067 Uiso 1 1 calc R
C29A C 0.3327(7) 0.4709(8) 0.2478(4) 0.0280(13) Uiso 0.434(5) 1 d PD
C29B C 0.3603(5) 0.5221(6) 0.2623(3) 0.0280(13) Uiso 0.566(5) 1 d PD
C27A C 0.3011(8) 0.6277(8) 0.2737(4) 0.0371(15) Uiso 0.434(5) 1 d PD
C27B C 0.2203(6) 0.6288(6) 0.2682(3) 0.0371(15) Uiso 0.566(5) 1 d PD
C28A C 0.1621(6) 0.5221(8) 0.2461(4) 0.0252(12) Uiso 0.434(5) 1 d PD
C28B C 0.1915(5) 0.4720(6) 0.2367(3) 0.0252(12) Uiso 0.566(5) 1 d PD
C35B C 0.6458(6) 0.3145(8) 0.4323(4) 0.0265(12) Uiso 0.439(6) 1 d PD
C35A C 0.6290(5) 0.3752(6) 0.4291(3) 0.0265(12) Uiso 0.561(6) 1 d PD
C37A C 0.5236(6) 0.3845(6) 0.3498(3) 0.0289(14) Uiso 0.561(6) 1 d PD
C37B C 0.5309(7) 0.4075(7) 0.3725(4) 0.0289(14) Uiso 0.439(6) 1 d PD
C36A C 0.5993(6) 0.2333(5) 0.3751(3) 0.0311(15) Uiso 0.561(6) 1 d PD
C36B C 0.5720(8) 0.2388(8) 0.3568(4) 0.0311(15) Uiso 0.439(6) 1 d PD

loop_
_atom_site_aniso_label
_atom_site_aniso_U_11
_atom_site_aniso_U_22
_atom_site_aniso_U_33
_atom_site_aniso_U_23
_atom_site_aniso_U_13
_atom_site_aniso_U_12
U1 0.00844(5) 0.00907(5) 0.00931(5) -0.00002(7) 0.00101(3) -0.00004(8)
N2 0.0123(10) 0.0119(13) 0.0177(11) -0.0042(17) 0.0037(8) -0.0026(17)
N4 0.0141(13) 0.019(2) 0.0279(15) -0.0084(12) -0.0048(11) 0.0028(12)
N5 0.0181(14) 0.0148(14) 0.0127(13) -0.0008(11) 0.0002(11) 0.0024(12)
N3 0.0282(17) 0.0082(16) 0.0178(15) 0.0019(11) 0.0038(12) 0.0025(13)
C3 0.0137(15) 0.0119(18) 0.0144(16) -0.0009(14) -0.0003(12) 0.0019(13)
C1 0.0184(16) 0.0123(18) 0.0100(16) 0.0019(13) -0.0020(13) 0.0011(13)
C5 0.0173(15) 0.0083(17) 0.0115(15) 0.0002(12) -0.0002(11) -0.0020(13)
C2 0.0137(15) 0.0094(19) 0.0229(17) 0.0009(11) 0.0075(12) -0.0003(11)
C4 0.0096(14) 0.0190(19) 0.0209(17) -0.0056(14) -0.0033(12) -0.0011(13)
C39 0.0201(17) 0.099(5) 0.0268(19) 0.028(3) -0.0070(14) -0.020(3)
C44 0.026(2) 0.047(4) 0.035(2) 0.010(2) -0.0061(16) 0.014(2)
C38 0.0182(17) 0.035(2) 0.0156(17) 0.0075(15) 0.0020(13) 0.0011(16)
C42 0.0194(17) 0.027(2) 0.0141(16) 0.0030(15) -0.0024(13) -0.0059(16)
C22 0.0195(17) 0.0118(18) 0.0161(16) -0.0003(13) 0.0018(13) -0.0008(14)
C14 0.0226(18) 0.032(3) 0.0233(19) 0.0005(15) 0.0138(15) 0.0000(16)
N1 0.0151(13) 0.0098(15) 0.0188(15) 0.0008(11) 0.0001(11) 0.0005(12)
C31 0.0211(17) 0.059(4) 0.033(2) 0.025(3) -0.0022(15) -0.006(2)
O1 0.050(2) 0.0272(18) 0.0156(13) 0.0046(12) -0.0003(12) 0.0009(16)
C34 0.0143(16) 0.029(2) 0.0174(17) -0.0023(15) 0.0001(13) -0.0027(16)
C30 0.0150(17) 0.033(2) 0.0223(19) 0.0104(16) -0.0048(14) -0.0039(16)
C18 0.0106(16) 0.026(2) 0.034(2) 0.0073(17) 0.0018(14) 0.0047(15)
C19 0.0190(17) 0.044(4) 0.032(2) 0.0009(18) -0.0036(15) 0.0003(18)
C6 0.0255(19) 0.020(2) 0.0231(19) -0.0009(15) 0.0015(14) 0.0108(17)
C24 0.030(2) 0.023(2) 0.042(3) -0.0077(19) -0.0076(19) -0.0055(19)
C41 0.027(2) 0.041(3) 0.021(2) 0.0133(18) -0.0020(15) -0.011(2)
C10 0.0243(19) 0.018(2) 0.0232(19) 0.0024(15) -0.0053(14) -0.0079(16)
C26 0.032(2) 0.0124(19) 0.0140(16) 0.0016(13) 0.0023(14) -0.0005(16)
C13 0.041(3) 0.037(3) 0.036(3) 0.016(2) -0.004(2) -0.018(2)
C8 0.055(3) 0.048(4) 0.031(3) 0.002(2) 0.011(2) 0.015(3)
C43 0.051(3) 0.039(3) 0.0153(19) -0.0042(18) -0.0086(18) -0.019(2)
C23 0.031(2) 0.045(3) 0.045(3) -0.023(3) 0.003(2) 0.008(2)
C9 0.052(3) 0.037(3) 0.041(3) 0.016(2) 0.014(2) 0.028(3)
C25 0.110(5) 0.023(3) 0.015(2) -0.0050(18) 0.009(2) -0.014(3)
C32 0.035(3) 0.058(4) 0.028(2) -0.017(2) -0.0003(18) -0.003(2)
Li1 0.034(4) 0.024(4) 0.023(3) 0.005(3) 0.006(3) 0.005(3)
C17 0.038(3) 0.053(3) 0.020(2) 0.011(2) 0.0084(18) 0.005(2)
C20 0.026(2) 0.033(3) 0.074(4) 0.018(3) 0.000(2) 0.012(2)
C11 0.019(2) 0.039(3) 0.066(3) 0.008(3) -0.003(2) -0.008(2)
C45 0.036(3) 0.052(4) 0.027(2) 0.006(2) -0.0082(18) -0.026(2)
C21 0.019(2) 0.093(5) 0.029(2) 0.034(3) 0.0027(17) 0.012(3)
C7 0.021(2) 0.054(4) 0.060(3) -0.011(3) 0.009(2) 0.005(2)
C46 0.067(4) 0.051(4) 0.023(2) 0.011(2) 0.005(2) -0.006(3)
C12 0.071(4) 0.046(4) 0.029(3) 0.001(2) -0.008(2) -0.033(3)
C15 0.053(3) 0.050(4) 0.042(3) -0.019(3) 0.022(2) -0.012(3)
C48 0.071(4) 0.034(3) 0.036(3) 0.005(2) -0.024(3) -0.009(3)
C47 0.085(5) 0.053(4) 0.035(3) 0.022(3) -0.026(3) -0.029(4)
C49 0.065(4) 0.037(3) 0.027(2) -0.004(2) -0.019(2) 0.018(3)
C16 0.031(2) 0.058(3) 0.036(2) -0.004(3) 0.0148(16) -0.013(3)
C33 0.026(2) 0.064(4) 0.064(4) 0.041(3) -0.013(2) 0.000(2)
C40 0.049(3) 0.061(4) 0.024(2) 0.006(2) 0.014(2) 0.033(3)

loop_
_atom_type_symbol
_atom_type_description
_atom_type_scat_dispersion_real
_atom_type_scat_dispersion_imag
_atom_type_scat_source
C C 0.0033 0.0016 'International Tables Vol C Tables 4.2.6.8 and 6.1.1.4'
H H 0.0000 0.0000 'International Tables Vol C Tables 4.2.6.8 and 6.1.1.4'
Li Li -0.0003 0.0001 'International Tables Vol C Tables 4.2.6.8 and 6.1.1.4'
N N 0.0061 0.0033 'International Tables Vol C Tables 4.2.6.8 and 6.1.1.4'
O O 0.0106 0.0060 'International Tables Vol C Tables 4.2.6.8 and 6.1.1.4'
U U -9.6767 9.6646 'International Tables Vol C Tables 4.2.6.8 and 6.1.1.4'

loop_
_geom_angle_atom_site_label_1
_geom_angle_atom_site_label_2
_geom_angle_atom_site_label_3
_geom_angle
N4 U1 N3 88.45(12)
N4 U1 N5 118.90(12)
N3 U1 N5 94.95(11)
N4 U1 N1 90.84(11)
N3 U1 N1 172.12(10)
N5 U1 N1 92.26(11)
N4 U1 N2 107.33(11)
N3 U1 N2 95.50(13)
N5 U1 N2 132.75(10)
N1 U1 N2 77.22(12)
N4 U1 Li1 85.74(17)
N3 U1 Li1 130.64(16)
N5 U1 Li1 130.17(17)
N1 U1 Li1 41.48(16)
N2 U1 Li1 41.30(17)
C2 N2 Li1 123.8(3)
C2 N2 U1 145.1(3)
Li1 N2 U1 87.9(2)
C4 N4 U1 170.8(3)
C5 N5 U1 175.4(3)
C3 N3 U1 176.8(3)
N3 C3 C22 120.3(3)
N3 C3 C26 118.6(3)
C22 C3 C26 121.1(3)
N1 C1 C10 120.2(3)
N1 C1 C6 119.9(3)
C10 C1 C6 119.9(3)
N5 C5 C38 120.9(3)
N5 C5 C42 117.9(3)
C38 C5 C42 121.0(3)
N2 C2 C18 120.8(3)
N2 C2 C14 118.9(3)
C18 C2 C14 120.3(3)
N4 C4 C30 119.9(3)
N4 C4 C34 118.2(3)
C30 C4 C34 122.0(3)
C38 C39 H39A 109.5
C38 C39 H39B 109.5
H39A C39 H39B 109.5
C38 C39 H39C 109.5
H39A C39 H39C 109.5
H39B C39 H39C 109.5
C42 C44 H44A 109.5
C42 C44 H44B 109.5
H44A C44 H44B 109.5
C42 C44 H44C 109.5
H44A C44 H44C 109.5
H44B C44 H44C 109.5
C39 C38 C40 106.8(4)
C39 C38 C5 108.8(3)
C40 C38 C5 114.1(4)
C39 C38 C41 106.9(4)
C40 C38 C41 110.5(4)
C5 C38 C41 109.5(3)
C44 C42 C45 108.3(4)
C44 C42 C43 108.8(3)
C45 C42 C43 106.1(4)
C44 C42 C5 107.9(3)
C45 C42 C5 107.7(3)
C43 C42 C5 117.7(3)
C25 C22 C23 108.7(4)
C25 C22 C24 106.8(4)
C23 C22 C24 109.5(4)
C25 C22 C3 108.4(3)
C23 C22 C3 111.5(3)
C24 C22 C3 111.8(3)
C16 C14 C17 107.5(4)
C16 C14 C15 108.4(4)
C17 C14 C15 104.1(4)
C16 C14 C2 117.3(4)
C17 C14 C2 110.0(3)
C15 C14 C2 108.7(3)
C1 N1 Li1 123.3(3)
C1 N1 U1 146.2(3)
Li1 N1 U1 88.4(2)
C30 C31 H31A 109.5
C30 C31 H31B 109.5
H31A C31 H31B 109.5
C30 C31 H31C 109.5
H31A C31 H31C 109.5
H31B C31 H31C 109.5
C46 O1 C49 107.9(4)
C46 O1 Li1 132.3(4)
C49 O1 Li1 118.4(3)
C37B C34 C36A 129.4(6)
C37B C34 C35B 114.0(6)
C36A C34 C35B 80.5(6)
C37B C34 C4 105.3(5)
C36A C34 C4 110.2(4)
C35B C34 C4 116.5(4)
C37B C34 C36B 113.2(6)
C36A C34 C36B 22.3(4)
C35B C34 C36B 101.8(6)
C4 C34 C36B 106.0(5)
C37B C34 C35A 81.8(6)
C36A C34 C35A 109.6(5)
C35B C34 C35A 34.0(5)
C4 C34 C35A 119.0(4)
C36B C34 C35A 126.9(5)
C37B C34 C37A 24.9(4)
C36A C34 C37A 107.8(5)
C35B C34 C37A 128.7(6)
C4 C34 C37A 107.8(4)
C36B C34 C37A 89.1(5)
C35A C34 C37A 101.6(5)
C31 C30 C33 108.1(4)
C31 C30 C32 105.5(4)
C33 C30 C32 109.5(4)
C31 C30 C4 109.9(3)
C33 C30 C4 111.5(4)
C32 C30 C4 112.1(4)
C20 C18 C21 108.4(4)
C20 C18 C19 108.9(3)
C21 C18 C19 106.1(4)
C20 C18 C2 114.0(4)
C21 C18 C2 108.8(3)
C19 C18 C2 110.3(3)
C18 C19 H19A 109.5
C18 C19 H19B 109.5
H19A C19 H19B 109.5
C18 C19 H19C 109.5
H19A C19 H19C 109.5
H19B C19 H19C 109.5
C9 C6 C8 109.5(4)
C9 C6 C7 107.4(4)
C8 C6 C7 105.8(4)
C9 C6 C1 113.5(4)
C8 C6 C1 111.6(3)
C7 C6 C1 108.7(3)
C22 C24 H24A 109.5
C22 C24 H24B 109.5
H24A C24 H24B 109.5
C22 C24 H24C 109.5
H24A C24 H24C 109.5
H24B C24 H24C 109.5
C38 C41 H41A 109.5
C38 C41 H41B 109.5
H41A C41 H41B 109.5
C38 C41 H41C 109.5
H41A C41 H41C 109.5
H41B C41 H41C 109.5
C13 C10 C11 108.9(4)
C13 C10 C12 107.7(4)
C11 C10 C12 103.8(4)
C13 C10 C1 111.5(3)
C11 C10 C1 109.4(4)
C12 C10 C1 115.2(4)
C29B C26 C28A 135.1(5)
C29B C26 C27B 111.2(5)
C28A C26 C27B 74.2(6)
C29B C26 C27A 71.4(6)
C28A C26 C27A 113.0(6)
C27B C26 C27A 42.6(5)
C29B C26 C29A 34.8(5)
C28A C26 C29A 108.5(6)
C27B C26 C29A 133.5(6)
C27A C26 C29A 102.8(6)
C29B C26 C3 107.8(4)
C28A C26 C3 108.6(5)
C27B C26 C3 116.4(4)
C27A C26 C3 116.6(5)
C29A C26 C3 106.7(5)
C29B C26 C28B 110.3(5)
C28A C26 C28B 32.9(5)
C27B C26 C28B 104.0(5)
C27A C26 C28B 133.6(6)
C29A C26 C28B 77.9(5)
C3 C26 C28B 107.1(4)
C10 C13 H13A 109.5
C10 C13 H13B 109.5
H13A C13 H13B 109.5
C10 C13 H13C 109.5
H13A C13 H13C 109.5
H13B C13 H13C 109.5
C6 C8 H8A 109.5
C6 C8 H8B 109.5
H8A C8 H8B 109.5
C6 C8 H8C 109.5
H8A C8 H8C 109.5
H8B C8 H8C 109.5
C42 C43 H43A 109.5
C42 C43 H43B 109.5
H43A C43 H43B 109.5
C42 C43 H43C 109.5
H43A C43 H43C 109.5
H43B C43 H43C 109.5
C22 C23 H23A 109.5
C22 C23 H23B 109.5
H23A C23 H23B 109.5
C22 C23 H23C 109.5
H23A C23 H23C 109.5
H23B C23 H23C 109.5
C6 C9 H9A 109.5
C6 C9 H9B 109.5
H9A C9 H9B 109.5
C6 C9 H9C 109.5
H9A C9 H9C 109.5
H9B C9 H9C 109.5
C22 C25 H25A 109.5
C22 C25 H25B 109.5
H25A C25 H25B 109.5
C22 C25 H25C 109.5
H25A C25 H25C 109.5
H25B C25 H25C 109.5
C30 C32 H32A 109.5
C30 C32 H32B 109.5
H32A C32 H32B 109.5
C30 C32 H32C 109.5
H32A C32 H32C 109.5
H32B C32 H32C 109.5
O1 Li1 N2 154.6(4)
O1 Li1 N1 111.1(4)
N2 Li1 N1 93.4(3)
O1 Li1 C17 86.2(3)
N2 Li1 C17 70.5(3)
N1 Li1 C17 161.4(4)
O1 Li1 U1 144.3(4)
N2 Li1 U1 50.76(17)
N1 Li1 U1 50.12(18)
C17 Li1 U1 118.5(3)
C14 C17 Li1 102.7(3)
C18 C20 H20A 109.5
C18 C20 H20B 109.5
H20A C20 H20B 109.5
C18 C20 H20C 109.5
H20A C20 H20C 109.5
H20B C20 H20C 109.5
C10 C11 H11A 109.5
C10 C11 H11B 109.5
H11A C11 H11B 109.5
C10 C11 H11C 109.5
H11A C11 H11C 109.5
H11B C11 H11C 109.5
C42 C45 H45A 109.5
C42 C45 H45B 109.5
H45A C45 H45B 109.5
C42 C45 H45C 109.5
H45A C45 H45C 109.5
H45B C45 H45C 109.5
C18 C21 H21A 109.5
C18 C21 H21B 109.5
H21A C21 H21B 109.5
C18 C21 H21C 109.5
H21A C21 H21C 109.5
H21B C21 H21C 109.5
C6 C7 H7A 109.5
C6 C7 H7B 109.5
H7A C7 H7B 109.5
C6 C7 H7C 109.5
H7A C7 H7C 109.5
H7B C7 H7C 109.5
O1 C46 C47 107.8(5)
O1 C46 H46A 110.1
C47 C46 H46A 110.1
O1 C46 H46B 110.1
C47 C46 H46B 110.1
H46A C46 H46B 108.5
C10 C12 H12A 109.5
C10 C12 H12B 109.5
H12A C12 H12B 109.5
C10 C12 H12C 109.5
H12A C12 H12C 109.5
H12B C12 H12C 109.5
C14 C15 H15A 109.5
C14 C15 H15B 109.5
H15A C15 H15B 109.5
C14 C15 H15C 109.5
H15A C15 H15C 109.5
H15B C15 H15C 109.5
C49 C48 C47 101.8(4)
C49 C48 H48A 111.4
C47 C48 H48A 111.4
C49 C48 H48B 111.4
C47 C48 H48B 111.4
H48A C48 H48B 109.3
C46 C47 C48 101.8(4)
C46 C47 H47A 111.4
C48 C47 H47A 111.4
C46 C47 H47B 111.4
C48 C47 H47B 111.4
H47A C47 H47B 109.3
O1 C49 C48 104.7(4)
O1 C49 H49A 110.8
C48 C49 H49A 110.8
O1 C49 H49B 110.8
C48 C49 H49B 110.8
H49A C49 H49B 108.9
C14 C16 H16A 109.5
C14 C16 H16B 109.5
H16A C16 H16B 109.5
C14 C16 H16C 109.5
H16A C16 H16C 109.5
H16B C16 H16C 109.5
C30 C33 H33A 109.5
C30 C33 H33B 109.5
H33A C33 H33B 109.5
C30 C33 H33C 109.5
H33A C33 H33C 109.5
H33B C33 H33C 109.5
C38 C40 H40A 109.5
C38 C40 H40B 109.5
H40A C40 H40B 109.5
C38 C40 H40C 109.5
H40A C40 H40C 109.5
H40B C40 H40C 109.5
C29B C29A C26 68.7(7)
C29B C29A C28B 116.9(9)
C26 C29A C28B 51.6(4)
C29A C29B C26 76.5(7)
C29A C29B C27A 126.0(9)
C26 C29B C27A 55.9(5)
C27B C27A C26 68.1(7)
C27B C27A C29B 117.1(9)
C26 C27A C29B 52.6(5)
C27A C27B C26 69.3(7)
C27A C27B C28A 116.9(9)
C26 C27B C28A 52.0(4)
C28B C28A C26 78.2(8)
C28B C28A C27B 126.2(10)
C26 C28A C27B 53.8(4)
C28A C28B C26 68.8(7)
C28A C28B C29A 115.9(9)
C26 C28B C29A 50.5(4)
C35A C35B C34 74.1(7)
C35A C35B C36A 115.7(9)
C34 C35B C36A 48.5(4)
C35B C35A C34 71.9(7)
C35B C35A C37B 117.0(8)
C34 C35A C37B 47.3(4)
C37B C37A C34 68.0(10)
C37A C37B C34 87.1(11)
C37A C37B C35A 125.7(13)
C34 C37B C35A 50.9(4)
C36B C36A C34 85.2(12)
C36B C36A C35B 133.3(14)
C34 C36A C35B 51.0(4)
C36A C36B C34 72.5(12)

loop_
_geom_bond_atom_site_label_1
_geom_bond_atom_site_label_2
_geom_bond_distance
U1 N4 2.232(3)
U1 N3 2.248(3)
U1 N5 2.256(3)
U1 N1 2.353(3)
U1 N2 2.375(2)
U1 Li1 3.065(7)
N2 C2 1.267(4)
N2 Li1 2.024(8)
N4 C4 1.260(4)
N5 C5 1.256(4)
N3 C3 1.247(5)
C3 C22 1.558(5)
C3 C26 1.573(5)
C1 N1 1.265(5)
C1 C10 1.570(5)
C1 C6 1.580(5)
C5 C38 1.556(5)
C5 C42 1.575(5)
C2 C18 1.558(5)
C2 C14 1.578(5)
C4 C30 1.554(5)
C4 C34 1.564(5)
C39 C38 1.533(6)
C39 H39A 0.9800
C39 H39B 0.9800
C39 H39C 0.9800
C44 C42 1.525(6)
C44 H44A 0.9800
C44 H44B 0.9800
C44 H44C 0.9800
C38 C40 1.544(7)
C38 C41 1.559(6)
C42 C45 1.533(6)
C42 C43 1.552(5)
C22 C25 1.504(6)
C22 C23 1.517(6)
C22 C24 1.540(5)
C14 C16 1.529(6)
C14 C17 1.544(7)
C14 C15 1.564(7)
N1 Li1 2.031(8)
C31 C30 1.532(6)
C31 H31A 0.9800
C31 H31B 0.9800
C31 H31C 0.9800
O1 C46 1.450(5)
O1 C49 1.459(6)
O1 Li1 2.001(8)
C34 C37B 1.498(10)
C34 C36A 1.506(8)
C34 C35B 1.564(9)
C34 C36B 1.574(10)
C34 C35A 1.582(8)
C34 C37A 1.614(8)
C30 C33 1.542(6)
C30 C32 1.544(7)
C18 C20 1.520(6)
C18 C21 1.535(6)
C18 C19 1.553(6)
C19 H19A 0.9800
C19 H19B 0.9800
C19 H19C 0.9800
C6 C9 1.535(6)
C6 C8 1.537(6)
C6 C7 1.540(7)
C24 H24A 0.9800
C24 H24B 0.9800
C24 H24C 0.9800
C41 H41A 0.9800
C41 H41B 0.9800
C41 H41C 0.9800
C10 C13 1.500(6)
C10 C11 1.512(6)
C10 C12 1.518(6)
C26 C29B 1.490(8)
C26 C28A 1.505(9)
C26 C27B 1.541(10)
C26 C27A 1.554(11)
C26 C29A 1.555(10)
C26 C28B 1.580(8)
C13 H13A 0.9800
C13 H13B 0.9800
C13 H13C 0.9800
C8 H8A 0.9800
C8 H8B 0.9800
C8 H8C 0.9800
C43 H43A 0.9800
C43 H43B 0.9800
C43 H43C 0.9800
C23 H23A 0.9800
C23 H23B 0.9800
C23 H23C 0.9800
C9 H9A 0.9800
C9 H9B 0.9800
C9 H9C 0.9800
C25 H25A 0.9800
C25 H25B 0.9800
C25 H25C 0.9800
C32 H32A 0.9800
C32 H32B 0.9800
C32 H32C 0.9800
Li1 C17 2.712(9)
C20 H20A 0.9800
C20 H20B 0.9800
C20 H20C 0.9800
C11 H11A 0.9800
C11 H11B 0.9800
C11 H11C 0.9800
C45 H45A 0.9800
C45 H45B 0.9800
C45 H45C 0.9800
C21 H21A 0.9800
C21 H21B 0.9800
C21 H21C 0.9800
C7 H7A 0.9800
C7 H7B 0.9800
C7 H7C 0.9800
C46 C47 1.508(7)
C46 H46A 0.9900
C46 H46B 0.9900
C12 H12A 0.9800
C12 H12B 0.9800
C12 H12C 0.9800
C15 H15A 0.9800
C15 H15B 0.9800
C15 H15C 0.9800
C48 C49 1.515(6)
C48 C47 1.527(8)
C48 H48A 0.9900
C48 H48B 0.9900
C47 H47A 0.9900
C47 H47B 0.9900
C49 H49A 0.9900
C49 H49B 0.9900
C16 H16A 0.9800
C16 H16B 0.9800
C16 H16C 0.9800
C33 H33A 0.9800
C33 H33B 0.9800
C33 H33C 0.9800
C40 H40A 0.9800
C40 H40B 0.9800
C40 H40C 0.9800
C29A C29B 0.914(12)
C29A C28B 1.972(12)
C29B C27A 1.778(14)
C27A C27B 1.125(13)
C27B C28A 1.837(14)
C28A C28B 0.877(12)
C35B C35A 0.919(13)
C35B C36A 1.985(13)
C35A C37B 2.017(12)
C37A C37B 0.681(11)
C36A C36B 0.599(11)
